data_2218331
loop_
_publ_author_name
'Gayathri, D.'
'Velmurugan, D.'
'Hemalatha, P.'
'Veeravazhuthi, V.'
'Ravikumar, K.'

_publ_section_title
;
 Bis(<i>S</i>-benzylisothiouronium) tetrachloridozincate(II)
;
_journal_coeditor_code BT2708
_journal_issue 6
_journal_name_full 'Acta Crystallographica Section E'
_journal_page_first m848
_journal_page_last m849
_journal_paper_doi 10.1107/S1600536808015195
_journal_volume 64
_journal_year 2008
_chemical_formula_iupac '(C8 H11 N2 S)2 [Zn Cl4]'
_chemical_formula_moiety '2(C8 H11 N2 S +), Cl4 Zn 2-'
_chemical_formula_sum 'C16 H22 Cl4 N4 S2 Zn'
_chemical_formula_weight 541.67
_chemical_name_systematic
;
Bis(<i>S</i>-benzylisothiouronium) tetrachloridozincate(II)
;
_space_group_IT_number 14
_symmetry_cell_setting monoclinic
_symmetry_space_group_name_Hall '-P 2ybc'
_symmetry_space_group_name_H-M 'P 1 21/c 1'
_atom_sites_solution_hydrogens geom
_atom_sites_solution_primary direct
_atom_sites_solution_secondary difmap
_audit_creation_method SHELXL-97
_cell_angle_alpha 90.00
_cell_angle_beta 95.3680(10)
_cell_angle_gamma 90.00
_cell_formula_units_Z 4
_cell_length_a 15.2135(11)
_cell_length_b 6.4475(5)
_cell_length_c 23.9277(18)
_cell_measurement_reflns_used 2794
_cell_measurement_temperature 293(2)
_cell_measurement_theta_max 25.00
_cell_measurement_theta_min 1.34
_cell_volume 2336.8(3)
_computing_cell_refinement 'SAINT (Bruker, 2001)'
_computing_data_collection 'SMART (Bruker, 2001)'
_computing_data_reduction 'SAINT (Bruker, 2001)'
_computing_molecular_graphics 'PLATON (Spek, 2003)'
_computing_publication_material 'SHELXL97 (Sheldrick, 2008) and PARST (Nardelli, 1995)'
_computing_structure_refinement 'SHELXL97 (Sheldrick, 2008)'
_computing_structure_solution 'SHELXS97 (Sheldrick, 2008)'
_diffrn_ambient_temperature 293(2)
_diffrn_measured_fraction_theta_full 0.999
_diffrn_measured_fraction_theta_max 0.970
_diffrn_measurement_device 'CCD Area Detector'
_diffrn_measurement_device_type 'Bruker SMART APEX'
_diffrn_measurement_method \w
_diffrn_radiation_monochromator graphite
_diffrn_radiation_source 'fine-focus sealed tube'
_diffrn_radiation_type MoK\a
_diffrn_radiation_wavelength 0.71073
_diffrn_reflns_av_R_equivalents 0.0263
_diffrn_reflns_av_sigmaI/netI 0.0208
_diffrn_reflns_limit_h_max 20
_diffrn_reflns_limit_h_min -20
_diffrn_reflns_limit_k_max 8
_diffrn_reflns_limit_k_min -8
_diffrn_reflns_limit_l_max 31
_diffrn_reflns_limit_l_min -30
_diffrn_reflns_number 25129
_diffrn_reflns_theta_full 25.00
_diffrn_reflns_theta_max 28.00
_diffrn_reflns_theta_min 1.34
_diffrn_standards_number 0
_exptl_absorpt_coefficient_mu 1.697
_exptl_absorpt_correction_type none
_exptl_crystal_colour colorless
_exptl_crystal_density_diffrn 1.540
_exptl_crystal_density_method 'not measured'
_exptl_crystal_description needle
_exptl_crystal_F_000 1104
_exptl_crystal_size_max 0.27
_exptl_crystal_size_mid 0.23
_exptl_crystal_size_min 0.21
_refine_diff_density_max 0.409
_refine_diff_density_min -0.317
_refine_ls_extinction_method none
_refine_ls_goodness_of_fit_ref 1.078
_refine_ls_hydrogen_treatment constr
_refine_ls_matrix_type full
_refine_ls_number_parameters 244
_refine_ls_number_reflns 5481
_refine_ls_number_restraints 0
_refine_ls_restrained_S_all 1.078
_refine_ls_R_factor_all 0.0322
_refine_ls_R_factor_gt 0.0289
_refine_ls_shift/su_max 0.001
_refine_ls_shift/su_mean 0.000
_refine_ls_structure_factor_coef Fsqd
_refine_ls_weighting_details 'calc w=1/[\s^2^(Fo^2^)+(0.0325P)^2^+1.0433P] where P=(Fo^2^+2Fc^2^)/3'
_refine_ls_weighting_scheme calc
_refine_ls_wR_factor_gt 0.0720
_refine_ls_wR_factor_ref 0.0734
_reflns_number_gt 4986
_reflns_number_total 5481
_reflns_threshold_expression I>2\s(I)
_cod_data_source_file bt2708.cif
_cod_data_source_block I
_cod_depositor_comments
;
The following automatic conversions were performed:
'_symmetry_cell_setting' value 'Monoclinic' changed to 'monoclinic'
according to '/home/saulius/struct/CIF-dictionaries/cif_core.dic'
dictionary named 'cif_core.dic' version 2.4.1 from 2010-06-29.

Automatic conversion script
Id: cif_fix_enum 1527 2010-12-29 10:47:43Z saulius 

The following automatic conversions were performed:

'_symmetry_cell_setting' value 'Monoclinic' changed to 'monoclinic'
according to /home/saulius/struct/CIF-dictionaries/cif_core.dic
dictionary named 'cif_core.dic' version 2.4.1 from 2010-06-29.

Automatic conversion script
Id: cif_fix_values 1715 2011-07-08 13:25:40Z adriana 
;
_cod_original_sg_symbol_H-M 'P 21/c'
_cod_database_code 2218331
_cod_database_fobs_code 2218331

loop_
_symmetry_equiv_pos_as_xyz
'x, y, z'
'-x, y+1/2, -z+1/2'
'-x, -y, -z'
'x, -y-1/2, z-1/2'

loop_
_atom_site_type_symbol
_atom_site_label
_atom_site_fract_x
_atom_site_fract_y
_atom_site_fract_z
_atom_site_U_iso_or_equiv
_atom_site_adp_type
_atom_site_calc_flag
_atom_site_refinement_flags
_atom_site_occupancy
S S1 0.38843(3) 0.61059(12) 0.36896(3) 0.06677(19) Uani d . 1
N N1 0.42614(13) 0.2947(3) 0.43326(8) 0.0562(5) Uani d . 1
H H1A 0.4589 0.2133 0.4547 0.067 Uiso calc R 1
H H1B 0.3709 0.2676 0.4258 0.067 Uiso calc R 1
C C1 0.36865(17) 1.0458(4) 0.28381(11) 0.0598(6) Uani d . 1
H H1 0.3774 1.1179 0.3175 0.072 Uiso calc R 1
C C2 0.31899(18) 1.1338(5) 0.23884(15) 0.0783(8) Uani d . 1
H H2 0.2949 1.2652 0.2423 0.094 Uiso calc R 1
C C3 0.3052(2) 1.0311(7) 0.19011(14) 0.0869(10) Uani d . 1
H H3 0.2718 1.0920 0.1600 0.104 Uiso calc R 1
C C4 0.3395(2) 0.8398(7) 0.18442(11) 0.0867(10) Uani d . 1
H H4 0.3293 0.7693 0.1505 0.104 Uiso calc R 1
C C5 0.39016(18) 0.7482(4) 0.22921(12) 0.0663(7) Uani d . 1
H H5 0.4137 0.6165 0.2252 0.080 Uiso calc R 1
C C6 0.40541(13) 0.8523(4) 0.27928(9) 0.0475(5) Uani d . 1
C C7 0.46069(15) 0.7581(4) 0.32779(11) 0.0664(7) Uani d . 1
H H7A 0.4903 0.8661 0.3506 0.080 Uiso calc R 1
H H7B 0.5052 0.6680 0.3143 0.080 Uiso calc R 1
C C8 0.46009(12) 0.4585(3) 0.41203(8) 0.0399(4) Uani d . 1
S S2 0.06186(3) 0.66804(7) 0.41032(2) 0.04038(11) Uani d . 1
N N2 0.54328(12) 0.5038(3) 0.42243(9) 0.0555(5) Uani d . 1
H H2A 0.5772 0.4246 0.4438 0.067 Uiso calc R 1
H H2B 0.5644 0.6130 0.4079 0.067 Uiso calc R 1
C C9 0.15114(15) 0.6634(4) 0.27656(10) 0.0578(6) Uani d . 1
H H9 0.1742 0.7917 0.2880 0.069 Uiso calc R 1
C C10 0.13285(18) 0.6205(6) 0.22003(11) 0.0757(8) Uani d . 1
H H10 0.1442 0.7203 0.1936 0.091 Uiso calc R 1
C C11 0.09845(18) 0.4338(5) 0.20262(11) 0.0743(8) Uani d . 1
H H11 0.0859 0.4075 0.1645 0.089 Uiso calc R 1
C C12 0.08244(17) 0.2855(5) 0.24096(10) 0.0651(7) Uani d . 1
H H12 0.0588 0.1583 0.2290 0.078 Uiso calc R 1
C C13 0.10135(14) 0.3240(4) 0.29755(9) 0.0505(5) Uani d . 1
H H13 0.0914 0.2213 0.3235 0.061 Uiso calc R 1
C C14 0.13496(11) 0.5144(3) 0.31602(8) 0.0395(4) Uani d . 1
C C15 0.15495(11) 0.5601(3) 0.37715(8) 0.0377(4) Uani d . 1
H H15A 0.2038 0.6572 0.3818 0.045 Uiso calc R 1
H H15B 0.1737 0.4330 0.3964 0.045 Uiso calc R 1
C C16 -0.00143(12) 0.4549(3) 0.42524(8) 0.0373(4) Uani d . 1
N N3 -0.08381(12) 0.4941(3) 0.43308(8) 0.0527(4) Uani d . 1
H H3A -0.1180 0.3953 0.4418 0.063 Uiso calc R 1
H H3B -0.1038 0.6187 0.4295 0.063 Uiso calc R 1
N N4 0.03000(12) 0.2657(3) 0.43054(8) 0.0519(4) Uani d . 1
H H4A -0.0036 0.1658 0.4392 0.062 Uiso calc R 1
H H4B 0.0842 0.2415 0.4253 0.062 Uiso calc R 1
Cl Cl1 0.85432(4) -0.02098(8) 0.44408(3) 0.05782(15) Uani d . 1
Cl Cl2 0.76342(3) -0.05687(7) 0.57924(2) 0.04173(11) Uani d . 1
Cl Cl3 0.60408(3) -0.01885(8) 0.44970(3) 0.05317(14) Uani d . 1
Cl Cl4 0.73327(3) 0.42677(7) 0.49034(2) 0.04099(11) Uani d . 1
Zn Zn1 0.738101(13) 0.07662(3) 0.491654(9) 0.03552(7) Uani d . 1

loop_
_atom_site_aniso_label
_atom_site_aniso_U_11
_atom_site_aniso_U_22
_atom_site_aniso_U_33
_atom_site_aniso_U_12
_atom_site_aniso_U_13
_atom_site_aniso_U_23
S1 0.0303(2) 0.0860(4) 0.0846(4) 0.0098(3) 0.0085(2) 0.0446(4)
N1 0.0452(10) 0.0590(11) 0.0640(12) -0.0027(8) 0.0029(8) 0.0212(9)
C1 0.0585(14) 0.0609(14) 0.0607(14) -0.0017(11) 0.0088(11) 0.0033(11)
C2 0.0582(15) 0.0761(18) 0.101(2) 0.0120(14) 0.0101(15) 0.0311(18)
C3 0.0568(16) 0.128(3) 0.073(2) -0.0069(18) -0.0079(14) 0.039(2)
C4 0.079(2) 0.135(3) 0.0459(14) -0.027(2) 0.0053(13) -0.0046(17)
C5 0.0617(15) 0.0708(16) 0.0684(16) -0.0033(12) 0.0167(12) -0.0063(13)
C6 0.0359(9) 0.0567(12) 0.0498(11) -0.0044(9) 0.0043(8) 0.0124(10)
C7 0.0423(12) 0.0819(18) 0.0735(16) -0.0119(11) -0.0031(11) 0.0342(13)
C8 0.0349(9) 0.0424(10) 0.0426(10) 0.0044(7) 0.0041(7) 0.0031(8)
S2 0.0369(2) 0.0350(2) 0.0500(3) -0.00065(18) 0.00816(19) -0.00128(19)
N2 0.0386(9) 0.0523(10) 0.0724(13) -0.0025(8) -0.0125(8) 0.0143(9)
C9 0.0515(12) 0.0654(14) 0.0565(13) -0.0130(11) 0.0048(10) 0.0116(11)
C10 0.0635(15) 0.113(2) 0.0521(14) -0.0118(16) 0.0110(12) 0.0252(15)
C11 0.0585(15) 0.123(3) 0.0408(12) -0.0074(16) 0.0039(11) -0.0090(14)
C12 0.0599(14) 0.0816(17) 0.0530(13) -0.0095(13) 0.0019(11) -0.0212(12)
C13 0.0502(12) 0.0544(12) 0.0466(11) -0.0072(10) 0.0025(9) -0.0054(9)
C14 0.0277(8) 0.0497(10) 0.0409(10) -0.0010(7) 0.0021(7) -0.0001(8)
C15 0.0285(8) 0.0400(9) 0.0442(10) -0.0021(7) 0.0004(7) -0.0029(7)
C16 0.0372(9) 0.0397(9) 0.0351(9) -0.0016(7) 0.0040(7) 0.0021(7)
N3 0.0406(9) 0.0461(9) 0.0741(12) -0.0004(7) 0.0188(8) 0.0060(9)
N4 0.0483(10) 0.0402(9) 0.0687(12) 0.0002(7) 0.0130(9) 0.0119(8)
Cl1 0.0586(3) 0.0431(3) 0.0774(4) 0.0024(2) 0.0365(3) -0.0026(2)
Cl2 0.0459(2) 0.0367(2) 0.0417(2) -0.00012(18) -0.00090(18) 0.00612(17)
Cl3 0.0417(3) 0.0453(3) 0.0688(3) -0.0069(2) -0.0143(2) 0.0068(2)
Cl4 0.0366(2) 0.0346(2) 0.0508(3) 0.00228(16) -0.00096(19) 0.00113(18)
Zn1 0.03067(11) 0.03633(12) 0.03951(12) 0.00107(8) 0.00309(8) 0.00358(8)

loop_
_atom_type_symbol
_atom_type_description
_atom_type_scat_dispersion_real
_atom_type_scat_dispersion_imag
_atom_type_scat_source
C C 0.0033 0.0016 'International Tables Vol C Tables 4.2.6.8 and 6.1.1.4'
H H 0.0000 0.0000 'International Tables Vol C Tables 4.2.6.8 and 6.1.1.4'
N N 0.0061 0.0033 'International Tables Vol C Tables 4.2.6.8 and 6.1.1.4'
S S 0.1246 0.1234 'International Tables Vol C Tables 4.2.6.8 and 6.1.1.4'
Zn Zn 0.2839 1.4301 'International Tables Vol C Tables 4.2.6.8 and 6.1.1.4'
Cl Cl 0.1484 0.1585 'International Tables Vol C Tables 4.2.6.8 and 6.1.1.4'

loop_
_geom_angle_atom_site_label_1
_geom_angle_atom_site_label_2
_geom_angle_atom_site_label_3
_geom_angle
_geom_angle_publ_flag
C8 S1 C7 103.90(10) n
C8 N1 H1A 120.0 ?
C8 N1 H1B 120.0 ?
H1A N1 H1B 120.0 ?
C6 C1 C2 120.6(3) ?
C6 C1 H1 119.7 ?
C2 C1 H1 119.7 ?
C3 C2 C1 120.4(3) ?
C3 C2 H2 119.8 ?
C1 C2 H2 119.8 ?
C2 C3 C4 120.6(3) ?
C2 C3 H3 119.7 ?
C4 C3 H3 119.7 ?
C3 C4 C5 120.1(3) ?
C3 C4 H4 120.0 ?
C5 C4 H4 120.0 ?
C6 C5 C4 120.0(3) ?
C6 C5 H5 120.0 ?
C4 C5 H5 120.0 ?
C5 C6 C1 118.3(2) ?
C5 C6 C7 121.0(2) ?
C1 C6 C7 120.6(2) ?
C6 C7 S1 108.00(15) ?
C6 C7 H7A 110.1 ?
S1 C7 H7A 110.1 ?
C6 C7 H7B 110.1 ?
S1 C7 H7B 110.1 ?
H7A C7 H7B 108.4 ?
N1 C8 N2 121.5(2) .
N1 C8 S1 116.2(2) .
N2 C8 S1 122.3(2) .
C16 S2 C15 104.82(9) ?
C8 N2 H2A 120.0 ?
C8 N2 H2B 120.0 ?
H2A N2 H2B 120.0 ?
C10 C9 C14 119.7(2) ?
C10 C9 H9 120.1 ?
C14 C9 H9 120.1 ?
C11 C10 C9 120.8(3) ?
C11 C10 H10 119.6 ?
C9 C10 H10 119.6 ?
C10 C11 C12 120.1(2) ?
C10 C11 H11 119.9 ?
C12 C11 H11 119.9 ?
C11 C12 C13 120.0(2) ?
C11 C12 H12 120.0 ?
C13 C12 H12 120.0 ?
C12 C13 C14 120.6(2) ?
C12 C13 H13 119.7 ?
C14 C13 H13 119.7 ?
C9 C14 C13 118.7(2) ?
C9 C14 C15 119.82(19) ?
C13 C14 C15 121.44(18) ?
C14 C15 S2 113.93(12) ?
C14 C15 H15A 108.8 ?
S2 C15 H15A 108.8 ?
C14 C15 H15B 108.8 ?
S2 C15 H15B 108.8 ?
H15A C15 H15B 107.7 ?
N3 C16 N4 120.7(2) .
N3 C16 S2 115.7(2) .
N4 C16 S2 123.5(2) .
C16 N3 H3A 120.0 ?
C16 N3 H3B 120.0 ?
H3A N3 H3B 120.0 ?
C16 N4 H4A 120.0 ?
C16 N4 H4B 120.0 ?
H4A N4 H4B 120.0 ?
Cl4 Zn1 Cl2 113.28(2) .
Cl4 Zn1 Cl3 103.76(2) .
Cl2 Zn1 Cl3 111.95(2) .
Cl4 Zn1 Cl1 107.14(2) .
Cl2 Zn1 Cl1 106.53(2) .
Cl3 Zn1 Cl1 114.24(3) .

loop_
_geom_bond_atom_site_label_1
_geom_bond_atom_site_label_2
_geom_bond_distance
_geom_bond_publ_flag
S1 C8 1.732(2) y
S1 C7 1.813(2) y
N1 C8 1.300(3) y
N1 H1A 0.8600 ?
N1 H1B 0.8600 ?
C1 C6 1.376(3) ?
C1 C2 1.378(4) ?
C1 H1 0.9300 ?
C2 C3 1.340(5) ?
C2 H2 0.9300 ?
C3 C4 1.351(5) ?
C3 H3 0.9300 ?
C4 C5 1.391(4) ?
C4 H4 0.9300 ?
C5 C6 1.374(3) ?
C5 H5 0.9300 ?
C6 C7 1.497(3) ?
C7 H7A 0.9700 ?
C7 H7B 0.9700 ?
C8 N2 1.300(3) y
S2 C16 1.734(2) y
S2 C15 1.825(2) y
N2 H2A 0.8600 ?
N2 H2B 0.8600 ?
C9 C10 1.383(4) ?
C9 C14 1.385(3) ?
C9 H9 0.9300 ?
C10 C11 1.362(4) ?
C10 H10 0.9300 ?
C11 C12 1.363(4) ?
C11 H11 0.9300 ?
C12 C13 1.380(3) ?
C12 H12 0.9300 ?
C13 C14 1.386(3) ?
C13 H13 0.9300 ?
C14 C15 1.495(3) ?
C15 H15A 0.9700 ?
C15 H15B 0.9700 ?
C16 N3 1.309(2) y
C16 N4 1.312(2) y
N3 H3A 0.8600 ?
N3 H3B 0.8600 ?
N4 H4A 0.8600 ?
N4 H4B 0.8600 ?
Cl1 Zn1 2.2792(5) y
Cl2 Zn1 2.2650(5) y
Cl3 Zn1 2.2718(5) y
Cl4 Zn1 2.2589(5) y

loop_
_geom_hbond_atom_site_label_D
_geom_hbond_atom_site_label_H
_geom_hbond_atom_site_label_A
_geom_hbond_site_symmetry_A
_geom_hbond_distance_DH
_geom_hbond_distance_HA
_geom_hbond_distance_DA
_geom_hbond_angle_DHA
N1 H1A Cl3 1_555 0.86 2.68 3.372(2) 138.5
N1 H1B Cl2 3_656 0.86 2.45 3.255(2) 156.6
N2 H2A Cl4 1_555 0.86 2.53 3.219(2) 138.2
N2 H2B Cl3 1_565 0.86 2.62 3.262(2) 131.9
N3 H3A Cl1 1_455 0.86 2.72 3.469(2) 146.5
N3 H3A Cl4 1_455 0.86 2.65 3.244(2) 127.7
N3 H3B Cl1 1_465 0.86 2.44 3.283(2) 165.5
N4 H4A Cl1 1_455 0.86 2.49 3.290(2) 156.0
N4 H4B Cl2 3_656 0.86 2.62 3.447(2) 162.5
C15 H15A S1 1_555 0.97 2.87 3.591(2) 131.8
C15 H15A Cl2 3_666 0.97 2.77 3.556(2) 138.7
C15 H15B Cl2 3_656 0.97 2.65 3.594(2) 164.0

loop_
_geom_torsion_atom_site_label_1
_geom_torsion_atom_site_label_2
_geom_torsion_atom_site_label_3
_geom_torsion_atom_site_label_4
_geom_torsion
C6 C1 C2 C3 0.5(4)
C1 C2 C3 C4 0.2(5)
C2 C3 C4 C5 -0.5(5)
C3 C4 C5 C6 -0.1(4)
C4 C5 C6 C1 0.8(4)
C4 C5 C6 C7 -179.1(2)
C2 C1 C6 C5 -1.0(4)
C2 C1 C6 C7 178.9(2)
C5 C6 C7 S1 -89.8(2)
C1 C6 C7 S1 90.3(2)
C8 S1 C7 C6 165.34(19)
C7 S1 C8 N1 -159.52(19)
C7 S1 C8 N2 20.0(2)
C14 C9 C10 C11 0.5(4)
C9 C10 C11 C12 -0.7(5)
C10 C11 C12 C13 -0.2(4)
C11 C12 C13 C14 1.3(4)
C10 C9 C14 C13 0.6(3)
C10 C9 C14 C15 179.8(2)
C12 C13 C14 C9 -1.5(3)
C12 C13 C14 C15 179.3(2)
C9 C14 C15 S2 91.8(2)
C13 C14 C15 S2 -89.0(2)
C16 S2 C15 C14 81.90(15)
C15 S2 C16 N3 -159.78(16)
C15 S2 C16 N4 22.5(2)
